data_2105388
loop_
_publ_author_name
'Bonamico, M.'
'Dessy, G.'

_publ_section_title
;
 The crystal structure of anhydrous potassium tetrachloroaurate(III)
;
_journal_name_full 'Acta Crystallographica B (24,1968-38,1982)'
_journal_page_first 1735
_journal_page_last 1736
_journal_paper_doi 10.1107/S0567740873005406
_journal_volume 29
_journal_year 1973
_chemical_formula_sum 'Au Cl4 K'
_chemical_name_systematic 'K Au Cl4'
_space_group_IT_number 7
_symmetry_space_group_name_Hall 'P -2yc'
_symmetry_space_group_name_H-M 'P 1 c 1'
_cell_angle_alpha 90
_cell_angle_beta 95.37
_cell_angle_gamma 90
_cell_formula_units_Z 4
_cell_length_a 8.671
_cell_length_b 6.386
_cell_length_c 12.243
_cell_volume 674.956
_citation_journal_id_ASTM ACBCAR
_cod_data_source_file gold_137.cif
_cod_data_source_block Au1Cl4K1
_cod_original_cell_volume 674.9563
_cod_original_formula_sum 'Au1 Cl4 K1'
_cod_database_code 2105388

loop_
_symmetry_equiv_pos_as_xyz
x,y,z
x,-y,z+1/2

loop_
_atom_site_label
_atom_site_type_symbol
_atom_site_fract_x
_atom_site_fract_y
_atom_site_fract_z
_atom_site_occupancy
_atom_site_U_iso_or_equiv
Cl3 Cl-1 0.1105 0.195 0.1788 1 0.0
Cl5 Cl-1 0.5197 0.4023 0.1777 1 0.0
Au2 Au+3 0.4983 0.2446 0.0028 1 0.0
Cl4 Cl-1 -0.0825 0.2936 -0.1784 1 0.0
Cl7 Cl-1 0.6774 -0.0104 0.0762 1 0.0
Cl8 Cl-1 0.3516 0.5059 -0.0618 1 0.0
Cl6 Cl-1 0.5101 0.1017 -0.1593 1 0.0
Au1 Au+3 0 0.248 0 1 0.0
K2 K+1 0.2286 0.7041 0.1838 1 0.0
Cl1 Cl-1 -0.1068 0.5406 0.0517 1 0.0
Cl2 Cl-1 0.1453 -0.0484 -0.0466 1 0.0
K1 K+1 0.7985 0.2042 0.3204 1 0.0
